data_3500172
loop_
_publ_author_name
'Yvon Laligant'
'Armel Le Bail'

_publ_section_comment
; 
Starting structure taken from 
J. Materials Science 31 (1996) 551-557; J.D. Carter et al.
;
_publ_section_title
;
 LaCrO4
;
_journal_name_full 'Personal communication to COD'
_journal_year 2026
_chemical_compound_source
; 
Sample from Yvon Laligant
;
_chemical_formula_sum 'Cr La O4'
_chemical_formula_weight 254.899
_space_group_IT_number 14
_space_group_name_Hall '-P 2yn'
_space_group_name_H-M_alt 'P 1 21/n 1'
_symmetry_cell_setting monoclinic
_symmetry_space_group_name_Hall '-P 2yn'
_symmetry_space_group_name_H-M 'P 1 21/n 1'
_cell_angle_alpha 90.0000
_cell_angle_beta 104.9184(10)
_cell_angle_gamma 90.0000
_cell_formula_units_Z 4
_cell_length_a 7.03487(15)
_cell_length_b 7.23469(15)
_cell_length_c 6.69073(14)
_cell_special_details ' ?'
_cell_volume 329.047(12)
_computing_structure_refinement FULLPROF
_diffrn_ambient_temperature 295
_diffrn_radiation_monochromator graphite
_diffrn_radiation_probe x-ray
_diffrn_radiation_type CuK\a
_diffrn_radiation_wavelength 1.54184
_exptl_special_details ' ?'
_pd_calibration_special_details ' ?'
_pd_instr_location ' ?'
_pd_meas_2theta_range_inc 0.020000
_pd_meas_2theta_range_max 146.78000
_pd_meas_2theta_range_min 10.00000
_pd_meas_number_of_points 6840
_pd_meas_special_details '  ?'
_pd_proc_2theta_range_inc 0.020000
_pd_proc_2theta_range_max 146.7767
_pd_proc_2theta_range_min 9.9967
_pd_proc_ls_pref_orient_corr ' ?'
_pd_proc_ls_prof_R_factor 5.7116
_pd_proc_ls_prof_wR_expected 4.9229
_pd_proc_ls_prof_wR_factor 7.4658
_pd_proc_ls_special_details ' ?'
_pd_proc_wavelength 1.540560
_pd_spec_mounting ' ?'
_refine_ls_number_parameters 46
_refine_ls_number_reflns 1400
_refine_ls_number_restraints 0
_refine_ls_R_I_factor 2.6224
_refine_special_details ' ?'
_cod_data_source_file lacro4.cif
_cod_data_source_block LaCrO4
_cod_depositor_comments
;
The following automatic conversions were performed:

data item '_symmetry_cell_setting' value 'Monoclinic' was changed to
'monoclinic' in accordance with the built-in table derived from the
CIF Core dictionary named 'cif_core.dic' version 2.4.5 last updated
on 2014-11-21.

Automatic conversion script
Id: cif_fix_values 8738 2021-04-28 16:35:53Z antanas 
;
_cod_original_cell_volume 329.048(12)
_cod_original_sg_symbol_H-M 'P 21/n'
_cod_database_code 3500172
_pd_proc_ls_prof_cr_factor 8.3330
_pd_proc_ls_prof_cwr_factor 10.2722
_pd_proc_ls_prof_cwr_expected 6.7734
_pd_proc_ls_prof_chi2 2.2999
_pd_proc_ls_prof_echi2 2.3014

loop_
_publ_manuscript_incl_extra_item
_publ_manuscript_incl_extra_info
_publ_manuscript_incl_extra_defn
'_pd_proc_ls_prof_cR_factor' 'Prof. R-factor CORRECTED for background' no
'_pd_proc_ls_prof_cwR_factor' 'wProf.R-factor CORRECTED for background' no
'_pd_proc_ls_prof_cwR_expected' 'wProf.Expected CORRECTED for background' no
'_pd_proc_ls_prof_chi2' 'Chi-square for all considered points' no
'_pd_proc_ls_prof_echi2' 'Chi-2 for points with Bragg contribution' no

loop_
_symmetry_equiv_pos_as_xyz
x,y,z
-x+1/2,y+1/2,-z+1/2
-x,-y,-z
x+1/2,-y+1/2,z+1/2

loop_
_atom_site_label
_atom_site_fract_x
_atom_site_fract_y
_atom_site_fract_z
_atom_site_U_iso_or_equiv
_atom_site_occupancy
_atom_site_adp_type
_atom_site_type_symbol
La 0.27811(12) 0.15629(14) 0.10290(15) 0.0059(3) 1.00000 Uiso La
Cr 0.3019(4) 0.1656(4) 0.6145(4) 0.0063(6) 1.00000 Uiso Cr
O1 0.2421(11) -0.0104(10) 0.4195(13) 0.0040(11) 1.00000 Uiso O
O2 0.3833(9) 0.3410(12) 0.4878(11) 0.0040(11) 1.00000 Uiso O
O3 0.4843(10) 0.1144(9) 0.8150(10) 0.0040(11) 1.00000 Uiso O
O4 0.1228(10) 0.2110(11) 0.7312(11) 0.0040(11) 1.00000 Uiso O

loop_
_atom_type_symbol
_atom_type_scat_Cromer_Mann_a1
_atom_type_scat_Cromer_Mann_b1
_atom_type_scat_Cromer_Mann_a2
_atom_type_scat_Cromer_Mann_b2
_atom_type_scat_Cromer_Mann_a3
_atom_type_scat_Cromer_Mann_b3
_atom_type_scat_Cromer_Mann_a4
_atom_type_scat_Cromer_Mann_b4
_atom_type_scat_Cromer_Mann_c
_atom_type_scat_dispersion_real
_atom_type_scat_dispersion_imag
_atom_type_scat_source
la 20.57800 2.94817 19.59900 0.24448 11.37270 18.77260 3.28719 133.12399 2.14678 -1.71600 9.03600 International_Tables_for_Crystallography_Vol.C(1991)_Tables_6.1.1.4_and_6.1.1.5
cr 10.64060 6.10380 7.35370 0.39200 3.32400 20.26260 1.49220 98.73990 1.18320 -0.19800 2.44300 International_Tables_for_Crystallography_Vol.C(1991)_Tables_6.1.1.4_and_6.1.1.5
o 3.04850 13.27710 2.28680 5.70110 1.54630 0.32390 0.86700 32.90890 0.25080 0.04700 0.03200 International_Tables_for_Crystallography_Vol.C(1991)_Tables_6.1.1.4_and_6.1.1.5

loop_
_geom_angle_atom_site_label_1
_geom_angle_atom_site_label_2
_geom_angle_atom_site_label_3
_geom_angle
_geom_angle_site_symmetry_1
_geom_angle_site_symmetry_3
O1 La O1 121.0(6) 1_555 2_555
O1 La O2 61.1(4) 1_555 1_555
O1 La O2 68.6(4) 1_555 2_545
O1 La O2 85.6(4) 1_555 4_454
O1 La O3 137.4(6) 1_555 1_554
O1 La O3 69.5(4) 1_555 3_656
O1 La O4 144.2(6) 1_555 1_554
O1 La O4 101.0(5) 1_555 4_554
O1 La O2 65.3(4) 2_555 1_555
O1 La O2 149.5(6) 2_555 2_545
O1 La O2 86.3(4) 2_555 4_454
O1 La O3 95.8(5) 2_555 1_554
O1 La O3 143.8(5) 2_555 3_656
O1 La O4 77.0(4) 2_555 1_554
O1 La O4 71.3(4) 2_555 4_554
O2 La O2 129.5(5) 1_555 2_545
O2 La O2 105.5(4) 1_555 4_454
O2 La O3 129.7(5) 1_555 1_554
O2 La O3 99.4(5) 1_555 3_656
O2 La O4 141.6(5) 1_555 1_554
O2 La O4 60.7(4) 1_555 4_554
O2 La O2 64.8(4) 2_545 4_454
O2 La O3 91.0(5) 2_545 1_554
O2 La O3 65.8(4) 2_545 3_656
O2 La O4 81.4(5) 2_545 1_554
O2 La O4 138.2(5) 2_545 4_554
O2 La O3 120.0(5) 4_454 1_554
O2 La O3 129.9(5) 4_454 3_656
O2 La O4 63.5(4) 4_454 1_554
O2 La O4 157.0(5) 4_454 4_554
O3 La O3 68.0(4) 1_554 3_656
O3 La O4 58.9(4) 1_554 1_554
O3 La O4 69.1(4) 1_554 4_554
O3 La O4 115.8(5) 3_656 1_554
O3 La O4 72.6(4) 3_656 4_554
O4 La O4 114.5(4) 1_554 4_554
O1 Cr O2 102.3(7) 1_555 1_555
O1 Cr O3 114.9(7) 1_555 1_555
O1 Cr O4 114.5(8) 1_555 1_555
O2 Cr O3 106.4(7) 1_555 1_555
O2 Cr O4 118.3(8) 1_555 1_555
O3 Cr O4 100.8(7) 1_555 1_555
La O1 La 116.4(3) 1_555 2_545
La O1 Cr 102.6(4) 1_555 1_555
La O1 O2 65.2(4) 1_555 1_555
La O1 O2 56.4(4) 1_555 2_545
La O1 O3 117.3(4) 1_555 1_555
La O1 O3 55.8(4) 1_555 3_656
La O1 O4 116.7(5) 1_555 1_555
La O1 O4 102.7(4) 1_555 3_556
La O1 Cr 138.8(4) 2_545 1_555
La O1 O2 162.5(5) 2_545 1_555
La O1 O2 64.3(4) 2_545 2_545
La O1 O3 112.3(4) 2_545 1_555
La O1 O3 75.1(4) 2_545 3_656
La O1 O4 124.6(5) 2_545 1_555
La O1 O4 56.3(3) 2_545 3_556
Cr O1 O2 156.9(6) 1_555 2_545
Cr O1 O3 121.2(5) 1_555 3_656
Cr O1 O4 129.1(5) 1_555 3_556
O2 O1 O2 121.5(5) 1_555 2_545
O2 O1 O3 56.8(4) 1_555 1_555
O2 O1 O3 94.0(5) 1_555 3_656
O2 O1 O4 61.8(4) 1_555 1_555
O2 O1 O4 141.1(5) 1_555 3_556
O2 O1 O3 162.8(5) 2_545 1_555
O2 O1 O3 57.7(4) 2_545 3_656
O2 O1 O4 144.6(6) 2_545 1_555
O2 O1 O4 56.6(4) 2_545 3_556
O3 O1 O3 105.1(5) 1_555 3_656
O3 O1 O4 52.1(4) 1_555 1_555
O3 O1 O4 137.3(5) 1_555 3_556
O3 O1 O4 152.7(6) 3_656 1_555
O3 O1 O4 109.7(5) 3_656 3_556
O4 O1 O4 97.6(5) 1_555 3_556
La O2 La 102.1(3) 1_555 2_555
La O2 La 105.9(2) 1_555 4_555
La O2 Cr 93.4(4) 1_555 1_555
La O2 O1 53.7(4) 1_555 1_555
La O2 O1 50.4(3) 1_555 2_555
La O2 O2 116.9(4) 1_555 3_666
La O2 O3 114.0(4) 1_555 1_555
La O2 O3 71.0(3) 1_555 4_454
La O2 O4 107.6(4) 1_555 1_555
La O2 O4 54.5(3) 1_555 4_554
La O2 La 115.2(3) 2_555 4_555
La O2 Cr 126.7(4) 2_555 1_555
La O2 O1 132.4(5) 2_555 1_555
La O2 O1 55.0(4) 2_555 2_555
La O2 O2 59.9(4) 2_555 3_666
La O2 O3 138.5(4) 2_555 1_555
La O2 O3 56.9(3) 2_555 4_454
La O2 O4 96.7(4) 2_555 1_555
La O2 O4 106.5(4) 2_555 4_554
La O2 Cr 108.5(4) 4_555 1_555
La O2 O1 111.1(4) 4_555 1_555
La O2 O1 108.3(4) 4_555 2_555
La O2 O2 55.3(4) 4_555 3_666
La O2 O3 74.5(4) 4_555 1_555
La O2 O3 169.4(4) 4_555 4_454
La O2 O4 126.7(4) 4_555 1_555
La O2 O4 54.5(3) 4_555 4_554
Cr O2 O1 134.1(6) 1_555 2_555
Cr O2 O2 147.9(6) 1_555 3_666
Cr O2 O3 82.0(5) 1_555 4_454
Cr O2 O4 123.5(6) 1_555 4_554
O1 O2 O1 100.5(5) 1_555 2_555
O1 O2 O2 163.1(6) 1_555 3_666
O1 O2 O3 64.8(4) 1_555 1_555
O1 O2 O3 75.6(4) 1_555 4_454
O1 O2 O4 62.4(4) 1_555 1_555
O1 O2 O4 91.3(5) 1_555 4_554
O1 O2 O2 77.2(4) 2_555 3_666
O1 O2 O3 164.5(6) 2_555 1_555
O1 O2 O3 61.7(4) 2_555 4_454
O1 O2 O4 125.0(6) 2_555 1_555
O1 O2 O4 62.5(4) 2_555 4_554
O2 O2 O3 115.2(5) 3_666 1_555
O2 O2 O3 116.4(5) 3_666 4_454
O2 O2 O4 132.6(6) 3_666 1_555
O2 O2 O4 72.7(5) 3_666 4_554
O3 O2 O3 116.1(5) 1_555 4_454
O3 O2 O4 54.3(4) 1_555 1_555
O3 O2 O4 110.7(5) 1_555 4_554
O3 O2 O4 63.5(4) 4_454 1_555
O3 O2 O4 118.6(5) 4_454 4_554
O4 O2 O4 153.0(6) 1_555 4_554
La O3 La 112.0(3) 1_556 3_656
La O3 Cr 96.1(3) 1_556 1_555
La O3 O1 112.8(4) 1_556 1_555
La O3 O1 166.4(5) 1_556 3_656
La O3 O2 115.7(4) 1_556 1_555
La O3 O2 111.2(4) 1_556 4_555
La O3 O3 53.3(3) 1_556 3_657
La O3 O4 56.0(3) 1_556 1_555
La O3 O4 52.8(3) 1_556 4_555
La O3 Cr 133.0(3) 3_656 1_555
La O3 O1 99.0(4) 3_656 1_555
La O3 O1 54.7(4) 3_656 3_656
La O3 O2 132.0(4) 3_656 1_555
La O3 O2 57.3(3) 3_656 4_555
La O3 O3 58.7(3) 3_656 3_657
La O3 O4 145.1(4) 3_656 1_555
La O3 O4 94.9(4) 3_656 4_555
Cr O3 O1 96.0(5) 1_555 3_656
Cr O3 O2 144.2(5) 1_555 4_555
Cr O3 O3 133.5(5) 1_555 3_657
Cr O3 O4 131.7(5) 1_555 4_555
O1 O3 O1 74.9(4) 1_555 3_656
O1 O3 O2 58.3(4) 1_555 1_555
O1 O3 O2 135.5(5) 1_555 4_555
O1 O3 O3 119.5(5) 1_555 3_657
O1 O3 O4 64.3(4) 1_555 1_555
O1 O3 O4 163.3(5) 1_555 4_555
O1 O3 O2 77.8(5) 3_656 1_555
O1 O3 O2 60.6(4) 3_656 4_555
O1 O3 O3 113.3(5) 3_656 3_657
O1 O3 O4 136.0(6) 3_656 1_555
O1 O3 O4 121.1(5) 3_656 4_555
O2 O3 O2 107.3(4) 1_555 4_555
O2 O3 O3 168.3(5) 1_555 3_657
O2 O3 O4 67.3(4) 1_555 1_555
O2 O3 O4 117.2(5) 1_555 4_555
O2 O3 O3 82.3(4) 4_555 3_657
O2 O3 O4 154.8(5) 4_555 1_555
O2 O3 O4 60.5(4) 4_555 4_555
O3 O3 O4 101.2(5) 3_657 1_555
O3 O3 O4 61.1(4) 3_657 4_555
O4 O3 O4 99.0(4) 1_555 4_555
La O4 La 122.3(3) 1_556 4_455
La O4 Cr 104.2(4) 1_556 1_555
La O4 O1 119.7(5) 1_556 1_555
La O4 O1 113.1(4) 1_556 3_556
La O4 O2 115.8(4) 1_556 1_555
La O4 O2 61.9(4) 1_556 4_455
La O4 O3 65.1(4) 1_556 1_555
La O4 O3 163.4(4) 1_556 4_454
La O4 Cr 133.0(4) 4_455 1_555
La O4 O1 113.0(4) 4_455 1_555
La O4 O1 52.3(3) 4_455 3_556
La O4 O2 111.9(4) 4_455 1_555
La O4 O2 64.8(4) 4_455 4_455
La O4 O3 170.2(4) 4_455 1_555
La O4 O3 58.1(3) 4_455 4_454
Cr O4 O1 116.4(6) 1_555 3_556
Cr O4 O2 158.0(6) 1_555 4_455
Cr O4 O3 75.7(5) 1_555 4_454
O1 O4 O1 82.4(5) 1_555 3_556
O1 O4 O2 55.8(4) 1_555 1_555
O1 O4 O2 135.5(6) 1_555 4_455
O1 O4 O3 63.5(4) 1_555 1_555
O1 O4 O3 69.5(4) 1_555 4_454
O1 O4 O2 126.7(5) 3_556 1_555
O1 O4 O2 60.9(4) 3_556 4_455
O1 O4 O3 133.0(5) 3_556 1_555
O1 O4 O3 80.8(4) 3_556 4_454
O2 O4 O2 168.7(6) 1_555 4_455
O2 O4 O3 58.4(4) 1_555 1_555
O2 O4 O3 56.0(4) 1_555 4_454
O2 O4 O3 124.5(6) 4_455 1_555
O2 O4 O3 122.7(5) 4_455 4_454
O3 O4 O3 112.8(5) 1_555 4_454

loop_
_geom_bond_atom_site_label_1
_geom_bond_atom_site_label_2
_geom_bond_distance
_geom_bond_site_symmetry_2
La Cr 3.315(3) 1_554
La Cr 3.384(3) 1_555
La O1 2.506(9) 1_555
La O1 2.418(8) 2_555
La O2 2.826(8) 1_555
La O2 2.551(9) 2_545
La O2 2.684(7) 4_454
La O3 2.710(8) 1_554
La O3 2.541(7) 3_656
La O3 3.248(8) 4_454
La O4 2.477(7) 1_554
La O4 2.543(7) 4_554
Cr La 3.384(3) 1_555
Cr La 3.315(3) 1_556
Cr O1 1.794(9) 1_555
Cr O2 1.705(9) 1_555
Cr O3 1.642(7) 1_555
Cr O4 1.677(9) 1_555
O1 La 2.506(9) 1_555
O1 La 2.418(8) 2_545
O1 Cr 1.794(9) 1_555
O1 Cr 3.461(9) 3_656
O1 O2 2.725(11) 1_555
O1 O2 2.850(11) 2_545
O1 O2 3.494(11) 3_656
O1 O3 2.898(10) 1_555
O1 O3 2.879(12) 3_656
O1 O3 3.366(10) 4_454
O1 O4 2.919(12) 1_555
O1 O4 3.047(11) 2_546
O1 O4 2.895(10) 3_556
O2 La 2.826(8) 1_555
O2 La 2.551(9) 2_555
O2 La 2.684(7) 4_555
O2 Cr 1.705(9) 1_555
O2 O1 2.725(11) 1_555
O2 O1 2.850(11) 2_555
O2 O1 3.494(11) 3_656
O2 O2 2.807(12) 3_666
O2 O3 2.680(10) 1_555
O2 O3 2.766(9) 4_454
O2 O4 2.904(12) 1_555
O2 O4 3.278(12) 2_556
O2 O4 2.723(12) 4_554
O3 La 2.710(8) 1_556
O3 La 2.541(7) 3_656
O3 La 3.248(8) 4_555
O3 Cr 1.642(7) 1_555
O3 Cr 3.039(7) 4_555
O3 O1 2.898(10) 1_555
O3 O1 2.879(12) 3_656
O3 O1 3.366(10) 4_555
O3 O2 2.680(10) 1_555
O3 O2 2.766(9) 4_555
O3 O3 2.939(10) 3_657
O3 O4 2.557(10) 1_555
O3 O4 3.010(11) 2_546
O3 O4 2.984(10) 4_555
O4 La 2.477(7) 1_556
O4 La 2.543(7) 4_455
O4 Cr 1.677(9) 1_555
O4 Cr 3.447(9) 2_556
O4 O1 2.919(12) 1_555
O4 O1 3.047(11) 2_556
O4 O1 2.895(10) 3_556
O4 O2 2.904(12) 1_555
O4 O2 3.278(12) 2_546
O4 O2 2.723(12) 4_455
O4 O3 2.557(10) 1_555
O4 O3 3.010(11) 2_556
O4 O3 2.984(10) 4_454
